data_7237377
loop_
_publ_author_name
'Paliwoda, Damian'
'Szafra\'nski, Marek'
'Hanfland, Michael'
'Katrusiak, Andrzej'

_publ_section_title
;
 A giant 2-dimensional dielectric response in a compressed hydrogen-bonded
 hybrid organic--inorganic salt
;
_journal_issue 28
_journal_name_full 'Journal of Materials Chemistry C'
_journal_page_first 7689
_journal_paper_doi 10.1039/C8TC02464B
_journal_volume 6
_journal_year 2018
_chemical_formula_moiety 'C4 H5 N2 Au Cl4'
_chemical_formula_sum 'C4 H5 Au Cl4 N2'
_chemical_formula_weight 419.87
_chemical_name_common 'pyrazinium tetrachloroaurate'
_chemical_name_systematic
; 
pyrazinium tetrachloroaurate 
;
_space_group_IT_number 138
_space_group_name_Hall '-P 4ac 2ac'
_space_group_name_H-M_alt 'P 42/n c m :2'
_symmetry_cell_setting tetragonal
_symmetry_space_group_name_Hall '-P 4ac 2ac'
_symmetry_space_group_name_H-M 'P 42/n c m :2'
_atom_sites_solution_hydrogens geom
_atom_sites_solution_primary direct
_atom_sites_solution_secondary difmap
_audit_creation_method SHELXL-97
_audit_update_record
;
2017-04-07 deposited with the CCDC.
2018-06-28 downloaded from the CCDC.
;
_cell_angle_alpha 90.00
_cell_angle_beta 90.00
_cell_angle_gamma 90.00
_cell_formula_units_Z 4
_cell_length_a 7.91480(10)
_cell_length_b 7.91480(10)
_cell_length_c 15.873(9)
_cell_measurement_reflns_used 1606
_cell_measurement_temperature 296(2)
_cell_measurement_theta_max 37.28
_cell_measurement_theta_min 3.86
_cell_volume 994.3(6)
_computing_cell_refinement 'CrysAlisRED (Oxford Diffraction, 2004)'
_computing_data_collection 'CrysAlisCCD (Oxford Diffraction, 2004)'
_computing_data_reduction 'CrysAlisRED (Oxford Diffraction, 2004)'
_computing_molecular_graphics 'SHELXTL (Sheldrick, 1990)'
_computing_publication_material 'SHELXL--97 (Sheldrick, 1997)'
_computing_structure_refinement 'SHELXL--97 (Sheldrick, 1997)'
_computing_structure_solution 'SHELXS--97 (Sheldrick, 1997)'
_diffrn_ambient_environment 'diamond-anvil cell'
_diffrn_ambient_temperature 296(2)
_diffrn_measured_fraction_theta_full 0.230
_diffrn_measured_fraction_theta_max 0.230
_diffrn_measurement_device_type Serial
_diffrn_measurement_method \w/2\q
_diffrn_radiation_monochromator Si(111)
_diffrn_radiation_source synchrotron
_diffrn_radiation_type synchrotron
_diffrn_radiation_wavelength 0.41438
_diffrn_reflns_av_R_equivalents 0.0301
_diffrn_reflns_av_sigmaI/netI 0.0317
_diffrn_reflns_limit_h_max 13
_diffrn_reflns_limit_h_min -12
_diffrn_reflns_limit_k_max 13
_diffrn_reflns_limit_k_min -13
_diffrn_reflns_limit_l_max 7
_diffrn_reflns_limit_l_min -6
_diffrn_reflns_number 1606
_diffrn_reflns_theta_full 37.28
_diffrn_reflns_theta_max 37.28
_diffrn_reflns_theta_min 3.86
_diffrn_standards_decay_% 0
_diffrn_standards_interval_count 0
_diffrn_standards_number 0
_exptl_absorpt_coefficient_mu 15.810
_exptl_crystal_colour orange
_exptl_crystal_density_diffrn 2.805
_exptl_crystal_density_method 'not measured'
_exptl_crystal_description plate
_exptl_crystal_F_000 760
_exptl_crystal_size_max 0.05
_exptl_crystal_size_mid 0.04
_exptl_crystal_size_min 0.02
_refine_diff_density_max 0.717
_refine_diff_density_min -0.680
_refine_diff_density_rms 0.126
_refine_ls_extinction_coef 0.0033(7)
_refine_ls_extinction_expression Fc^*^=kFc[1+0.001xFc^2^\l^3^/sin(2\q)]^-1/4^
_refine_ls_extinction_method SHELXL
_refine_ls_goodness_of_fit_ref 1.157
_refine_ls_hydrogen_treatment constr
_refine_ls_matrix_type full
_refine_ls_number_parameters 34
_refine_ls_number_reflns 322
_refine_ls_number_restraints 51
_refine_ls_restrained_S_all 1.085
_refine_ls_R_factor_all 0.0729
_refine_ls_R_factor_gt 0.0435
_refine_ls_shift/su_max 0.000
_refine_ls_shift/su_mean 0.000
_refine_ls_structure_factor_coef Fsqd
_refine_ls_weighting_details 'calc w=1/[\s^2^(Fo^2^)+(0.0171P)^2^+9.2275P] where P=(Fo^2^+2Fc^2^)/3'
_refine_ls_weighting_scheme calc
_refine_ls_wR_factor_gt 0.0758
_refine_ls_wR_factor_ref 0.0892
_reflns_number_gt 206
_reflns_number_total 322
_reflns_threshold_expression >2sigma(I)
_cod_data_source_file c8tc02464b2.cif
_cod_data_source_block pyrazinium_tetrachloroaurate_ambient_pressure
_cod_original_cell_volume 994.3(5)
_cod_original_sg_symbol_H-M 'P 42/n c m'
_cod_database_code 7237377

loop_
_symmetry_equiv_pos_as_xyz
'x, y, z'
'-x+1/2, -y+1/2, z'
'-y+1/2, x, z+1/2'
'y, -x+1/2, z+1/2'
'-x, y+1/2, -z+1/2'
'x+1/2, -y, -z+1/2'
'y+1/2, x+1/2, -z'
'-y, -x, -z'
'-x, -y, -z'
'x-1/2, y-1/2, -z'
'y-1/2, -x, -z-1/2'
'-y, x-1/2, -z-1/2'
'x, -y-1/2, z-1/2'
'-x-1/2, y, z-1/2'
'-y-1/2, -x-1/2, z'
'y, x, z'

loop_
_atom_site_label
_atom_site_type_symbol
_atom_site_fract_x
_atom_site_fract_y
_atom_site_fract_z
_atom_site_U_iso_or_equiv
_atom_site_adp_type
_atom_site_occupancy
_atom_site_symmetry_multiplicity
_atom_site_calc_flag
_atom_site_refinement_flags
Au1 Au 0.2500 0.2500 0.2386(2) 0.0416(17) Uani 1 4 d SU
Cl3 Cl 0.2500 0.2500 0.3820(18) 0.058(3) Uani 1 4 d SU
Cl4 Cl 0.2500 0.2500 0.0966(18) 0.058(3) Uani 1 4 d SU
N1 N 0.8709(14) 0.1291(14) 0.0000 0.055(4) Uani 1 2 d SDU
H1A H 0.9477 0.0523 0.0000 0.066 Uiso 0.50 2 calc SPR
C1 C 0.8116(11) 0.1868(11) 0.0730(8) 0.058(4) Uani 1 1 d DU
H1 H 0.8519 0.1433 0.1236 0.070 Uiso 1 1 calc R
Cl1 Cl 0.4528(4) 0.0472(4) 0.2360(8) 0.067(3) Uani 1 2 d SU

loop_
_atom_site_aniso_label
_atom_site_aniso_U_11
_atom_site_aniso_U_22
_atom_site_aniso_U_33
_atom_site_aniso_U_23
_atom_site_aniso_U_13
_atom_site_aniso_U_12
Au1 0.0384(4) 0.0384(4) 0.048(5) 0.000 0.000 -0.0004(3)
Cl3 0.0595(17) 0.0595(17) 0.056(7) 0.000 0.000 0.006(3)
Cl4 0.0607(18) 0.0607(18) 0.054(7) 0.000 0.000 -0.003(3)
N1 0.054(4) 0.054(4) 0.057(9) 0.001(5) 0.001(5) 0.009(5)
C1 0.058(5) 0.059(5) 0.058(9) 0.001(6) 0.002(6) 0.005(5)
Cl1 0.0649(15) 0.0649(15) 0.072(9) 0.002(2) -0.002(2) 0.0240(19)

loop_
_atom_type_symbol
_atom_type_description
_atom_type_scat_dispersion_real
_atom_type_scat_dispersion_imag
_atom_type_scat_source
C C 0.0033 0.0016 'International Tables Vol C Tables 4.2.6.8 and 6.1.1.4'
H H 0.0000 0.0000 'International Tables Vol C Tables 4.2.6.8 and 6.1.1.4'
N N 0.0061 0.0033 'International Tables Vol C Tables 4.2.6.8 and 6.1.1.4'
Cl Cl 0.1484 0.1585 'International Tables Vol C Tables 4.2.6.8 and 6.1.1.4'
Au Au -2.0133 8.8022 'International Tables Vol C Tables 4.2.6.8 and 6.1.1.4'

loop_
_geom_angle_atom_site_label_1
_geom_angle_atom_site_label_2
_geom_angle_atom_site_label_3
_geom_angle
_geom_angle_site_symmetry_1
_geom_angle_site_symmetry_3
Cl4 Au1 Cl3 180.000(2) . .
Cl4 Au1 Cl1 89.0(3) . 2
Cl3 Au1 Cl1 91.0(3) . 2
Cl4 Au1 Cl1 89.0(3) . .
Cl3 Au1 Cl1 91.0(3) . .
Cl1 Au1 Cl1 177.9(6) 2 .
C1 N1 C1 121.1(16) 8_665 .
C1 C1 N1 119.4(8) 2_655 .

loop_
_geom_bond_atom_site_label_1
_geom_bond_atom_site_label_2
_geom_bond_distance
_geom_bond_site_symmetry_2
Au1 Cl4 2.25(3) .
Au1 Cl3 2.28(3) .
Au1 Cl1 2.270(4) 2
Au1 Cl1 2.270(4) .
N1 C1 1.331(8) 8_665
N1 C1 1.331(8) .
C1 C1 1.398(9) 2_655
